data_4504795
loop_
_publ_author_name
'Trivedi, Darshak R.'
'Dastidar, Parthasarathi'

_publ_section_title
;
 Supramolecular Hydrogen Bond Isomerism in Organic Salts:&#x2009; A
 Transition from 0D to 1D
;
_journal_issue 4
_journal_name_full 'Crystal Growth &amp; Design'
_journal_page_first 1022
_journal_paper_doi 10.1021/cg050674r
_journal_volume 6
_journal_year 2006
_chemical_formula_sum 'C44 H86 N2 O4'
_chemical_formula_weight 707.15
_chemical_name_systematic
; 
 ? 
;
_space_group_IT_number 14
_symmetry_cell_setting monoclinic
_symmetry_space_group_name_Hall '-P 2yn'
_symmetry_space_group_name_H-M 'P 1 21/n 1'
_atom_sites_solution_hydrogens geom
_atom_sites_solution_primary direct
_atom_sites_solution_secondary difmap
_audit_creation_method SHELXL-97
_cell_angle_alpha 90.00
_cell_angle_beta 96.51
_cell_angle_gamma 90.00
_cell_formula_units_Z 4
_cell_length_a 19.004
_cell_length_b 8.358
_cell_length_c 27.425
_cell_measurement_temperature 100(2)
_cell_volume 4327.974
_computing_cell_refinement 'BRUKER AXS SMART 3'
_computing_data_collection 'BRUKER AXS SMART 3'
_computing_data_reduction 'BRUKER AXS SMART 3'
_computing_molecular_graphics 'PLATON, 'MERCURY 1.3'
_computing_structure_refinement 'SHELXL-97 (Sheldrick, 1997)'
_computing_structure_solution 'SHELXS-97 (Sheldrick, 1990)'
_diffrn_ambient_temperature 100(2)
_diffrn_detector_area_resol_mean 0.3
_diffrn_measured_fraction_theta_full 1.000
_diffrn_measured_fraction_theta_max 1.000
_diffrn_measurement_device_type 'BRUKER SMART CCD AREA DETECTOR'
_diffrn_measurement_method PHI-OMEGA
_diffrn_radiation_monochromator graphite
_diffrn_radiation_source 'fine-focus sealed tube'
_diffrn_radiation_type MoK\a
_diffrn_radiation_wavelength 0.71073
_diffrn_reflns_av_R_equivalents 0.0359
_diffrn_reflns_av_sigmaI/netI 0.0399
_diffrn_reflns_limit_h_max 17
_diffrn_reflns_limit_h_min -20
_diffrn_reflns_limit_k_max 7
_diffrn_reflns_limit_k_min -8
_diffrn_reflns_limit_l_max 29
_diffrn_reflns_limit_l_min -28
_diffrn_reflns_number 16568
_diffrn_reflns_theta_full 22.50
_diffrn_reflns_theta_max 22.50
_diffrn_reflns_theta_min 1.38
_diffrn_standards_decay_% <10
_exptl_absorpt_coefficient_mu 0.067
_exptl_absorpt_correction_type SADABS
_exptl_crystal_colour COLOURLESS
_exptl_crystal_density_diffrn 1.085
_exptl_crystal_density_method 'not measured'
_exptl_crystal_description PLATE
_exptl_crystal_F_000 1584
_exptl_crystal_size_max 0.281
_exptl_crystal_size_mid 0.083
_exptl_crystal_size_min 0.053
_refine_diff_density_max 0.201
_refine_diff_density_min -0.199
_refine_diff_density_rms 0.045
_refine_ls_extinction_method none
_refine_ls_goodness_of_fit_ref 1.029
_refine_ls_hydrogen_treatment constr
_refine_ls_matrix_type full
_refine_ls_number_parameters 453
_refine_ls_number_reflns 5635
_refine_ls_number_restraints 0
_refine_ls_restrained_S_all 1.029
_refine_ls_R_factor_all 0.0506
_refine_ls_R_factor_gt 0.0418
_refine_ls_shift/su_max 0.001
_refine_ls_shift/su_mean 0.000
_refine_ls_structure_factor_coef Fsqd
_refine_ls_weighting_details 'calc w=1/[\s^2^(Fo^2^)+(0.0654P)^2^+0.5939P] where P=(Fo^2^+2Fc^2^)/3'
_refine_ls_weighting_scheme calc
_refine_ls_wR_factor_gt 0.1051
_refine_ls_wR_factor_ref 0.1115
_reflns_number_gt 4761
_reflns_number_total 5635
_reflns_threshold_expression >2sigma(I)
_cod_data_source_file cg050674rsi20051226_081356.cif
_cod_data_source_block dt0859
_cod_depositor_comments
;
The following automatic conversions were performed:

'_symmetry_cell_setting' value 'MONOCLINIC' changed to 'monoclinic'
according to /home/saulius/struct/CIF-dictionaries/cif_core.dic
dictionary named 'cif_core.dic' version 2.4.1 from 2010-06-29.

Automatic conversion script
Id: cif_fix_values 1715 2011-07-08 13:25:40Z adriana 
;
_cod_original_cell_volume 4327.8
_cod_original_sg_symbol_H-M 'P 2(1)/n'
_cod_database_code 4504795

loop_
_symmetry_equiv_pos_as_xyz
'x, y, z'
'-x+1/2, y+1/2, -z+1/2'
'-x, -y, -z'
'x-1/2, -y-1/2, z-1/2'

loop_
_atom_site_label
_atom_site_type_symbol
_atom_site_fract_x
_atom_site_fract_y
_atom_site_fract_z
_atom_site_U_iso_or_equiv
_atom_site_adp_type
_atom_site_occupancy
_atom_site_symmetry_multiplicity
_atom_site_calc_flag
_atom_site_refinement_flags
O1 O 0.96911(6) 1.09492(14) 0.07947(4) 0.0229(3) Uani 1 1 d .
O2 O 0.91862(6) 1.26803(14) 0.02419(4) 0.0241(3) Uani 1 1 d .
C13 C 0.92452(8) 1.2008(2) 0.06549(6) 0.0176(4) Uani 1 1 d .
C14 C 0.87240(9) 1.2494(2) 0.10082(6) 0.0213(4) Uani 1 1 d .
H14A H 0.8314 1.1757 0.0964 0.026 Uiso 1 1 calc R
H14B H 0.8547 1.3582 0.0920 0.026 Uiso 1 1 calc R
C15 C 0.90212(9) 1.2490(2) 0.15466(6) 0.0240(4) Uani 1 1 d .
H15A H 0.9273 1.1468 0.1622 0.029 Uiso 1 1 calc R
H15B H 0.9371 1.3366 0.1604 0.029 Uiso 1 1 calc R
C16 C 0.84595(9) 1.2695(2) 0.18957(6) 0.0233(4) Uani 1 1 d .
H16A H 0.8105 1.1830 0.1831 0.028 Uiso 1 1 calc R
H16B H 0.8688 1.2559 0.2236 0.028 Uiso 1 1 calc R
C17 C 0.80739(9) 1.4288(2) 0.18612(6) 0.0231(4) Uani 1 1 d .
H17A H 0.7822 1.4407 0.1527 0.028 Uiso 1 1 calc R
H17B H 0.8426 1.5162 0.1912 0.028 Uiso 1 1 calc R
C18 C 0.75409(9) 1.4461(2) 0.22345(6) 0.0225(4) Uani 1 1 d .
H18A H 0.7769 1.4120 0.2560 0.027 Uiso 1 1 calc R
H18B H 0.7414 1.5605 0.2259 0.027 Uiso 1 1 calc R
C19 C 0.68648(9) 1.3492(2) 0.21096(6) 0.0217(4) Uani 1 1 d .
H19A H 0.6605 1.3925 0.1805 0.026 Uiso 1 1 calc R
H19B H 0.6995 1.2372 0.2044 0.026 Uiso 1 1 calc R
C20 C 0.63752(9) 1.3497(2) 0.25093(6) 0.0230(4) Uani 1 1 d .
H20A H 0.6632 1.3055 0.2814 0.028 Uiso 1 1 calc R
H20B H 0.6245 1.4616 0.2577 0.028 Uiso 1 1 calc R
C21 C 0.57040(9) 1.2536(2) 0.23772(6) 0.0275(5) Uani 1 1 d .
H21A H 0.5835 1.1436 0.2288 0.033 Uiso 1 1 calc R
H21B H 0.5433 1.3022 0.2085 0.033 Uiso 1 1 calc R
C22 C 0.52303(10) 1.2443(2) 0.27866(7) 0.0321(5) Uani 1 1 d .
H22A H 0.5476 1.1861 0.3066 0.048 Uiso 1 1 calc R
H22B H 0.4791 1.1881 0.2668 0.048 Uiso 1 1 calc R
H22C H 0.5118 1.3527 0.2890 0.048 Uiso 1 1 calc R
N1 N 0.99614(7) 0.79938(16) 0.04545(5) 0.0163(3) Uani 1 1 d .
H1N1 H 1.0233 0.7884 0.0200 0.020 Uiso 1 1 calc R
H2N1 H 0.9908 0.9073 0.0506 0.020 Uiso 1 1 calc R
N2 N 0.49946(7) 0.69379(16) 0.04666(5) 0.0165(3) Uani 1 1 d .
H1N2 H 0.4968 0.5878 0.0553 0.020 Uiso 1 1 calc R
H2N2 H 0.5210 0.6980 0.0183 0.020 Uiso 1 1 calc R
O4 O 0.43184(6) 0.24761(14) 0.03469(4) 0.0243(3) Uani 1 1 d .
O3 O 0.48527(6) 0.41226(14) 0.09141(4) 0.0243(3) Uani 1 1 d .
C1 C 1.03679(8) 0.7306(2) 0.09043(6) 0.0174(4) Uani 1 1 d .
H1A H 1.0076 0.7424 0.1184 0.021 Uiso 1 1 calc R
C2 C 1.05256(8) 0.55409(19) 0.08418(6) 0.0198(4) Uani 1 1 d .
H2C H 1.0795 0.5394 0.0556 0.024 Uiso 1 1 calc R
H2D H 1.0076 0.4940 0.0778 0.024 Uiso 1 1 calc R
C3 C 1.09549(9) 0.4891(2) 0.13023(6) 0.0234(4) Uani 1 1 d .
H3A H 1.1075 0.3756 0.1250 0.028 Uiso 1 1 calc R
H3B H 1.0666 0.4941 0.1580 0.028 Uiso 1 1 calc R
C4 C 1.16343(9) 0.5846(2) 0.14295(6) 0.0236(4) Uani 1 1 d .
H4A H 1.1948 0.5692 0.1169 0.028 Uiso 1 1 calc R
H4B H 1.1885 0.5441 0.1741 0.028 Uiso 1 1 calc R
C5 C 1.14806(9) 0.7622(2) 0.14810(6) 0.0211(4) Uani 1 1 d .
H5A H 1.1933 0.8216 0.1539 0.025 Uiso 1 1 calc R
H5B H 1.1218 0.7791 0.1768 0.025 Uiso 1 1 calc R
C6 C 1.10455(8) 0.8276(2) 0.10210(6) 0.0189(4) Uani 1 1 d .
H6A H 1.0924 0.9411 0.1074 0.023 Uiso 1 1 calc R
H6B H 1.1329 0.8225 0.0740 0.023 Uiso 1 1 calc R
C7 C 0.92409(8) 0.7305(2) 0.02916(6) 0.0173(4) Uani 1 1 d .
H7A H 0.9300 0.6180 0.0179 0.021 Uiso 1 1 calc R
C8 C 0.87678(8) 0.7297(2) 0.07035(6) 0.0192(4) Uani 1 1 d .
H8A H 0.8747 0.8386 0.0843 0.023 Uiso 1 1 calc R
H8B H 0.8967 0.6566 0.0968 0.023 Uiso 1 1 calc R
C9 C 0.80236(8) 0.6749(2) 0.05064(6) 0.0235(4) Uani 1 1 d .
H9A H 0.8043 0.5630 0.0391 0.028 Uiso 1 1 calc R
H9B H 0.7717 0.6777 0.0775 0.028 Uiso 1 1 calc R
C10 C 0.77018(9) 0.7799(2) 0.00868(6) 0.0243(4) Uani 1 1 d .
H10A H 0.7225 0.7394 -0.0037 0.029 Uiso 1 1 calc R
H10B H 0.7651 0.8906 0.0206 0.029 Uiso 1 1 calc R
C11 C 0.81719(8) 0.7792(2) -0.03260(6) 0.0232(4) Uani 1 1 d .
H11A H 0.7973 0.8530 -0.0589 0.028 Uiso 1 1 calc R
H11B H 0.8180 0.6704 -0.0467 0.028 Uiso 1 1 calc R
C12 C 0.89253(8) 0.8306(2) -0.01428(6) 0.0192(4) Uani 1 1 d .
H12A H 0.8924 0.9445 -0.0045 0.023 Uiso 1 1 calc R
H12B H 0.9226 0.8202 -0.0413 0.023 Uiso 1 1 calc R
C23 C 0.54649(8) 0.7777(2) 0.08636(6) 0.0171(4) Uani 1 1 d .
H23A H 0.5211 0.7830 0.1163 0.021 Uiso 1 1 calc R
C24 C 0.61376(8) 0.6802(2) 0.09864(6) 0.0204(4) Uani 1 1 d .
H24A H 0.6392 0.6711 0.0692 0.025 Uiso 1 1 calc R
H24B H 0.6014 0.5710 0.1088 0.025 Uiso 1 1 calc R
C25 C 0.66172(9) 0.7604(2) 0.14013(6) 0.0219(4) Uani 1 1 d .
H25A H 0.6383 0.7578 0.1706 0.026 Uiso 1 1 calc R
H25B H 0.7066 0.6998 0.1462 0.026 Uiso 1 1 calc R
C26 C 0.67788(8) 0.9331(2) 0.12772(6) 0.0216(4) Uani 1 1 d .
H26A H 0.7069 0.9352 0.0999 0.026 Uiso 1 1 calc R
H26B H 0.7056 0.9839 0.1563 0.026 Uiso 1 1 calc R
C27 C 0.60984(8) 1.0278(2) 0.11406(6) 0.0216(4) Uani 1 1 d .
H27A H 0.6218 1.1377 0.1043 0.026 Uiso 1 1 calc R
H27B H 0.5832 1.0356 0.1430 0.026 Uiso 1 1 calc R
C28 C 0.56369(8) 0.9471(2) 0.07184(6) 0.0194(4) Uani 1 1 d .
H28A H 0.5193 1.0086 0.0640 0.023 Uiso 1 1 calc R
H28B H 0.5891 0.9450 0.0423 0.023 Uiso 1 1 calc R
C29 C 0.42518(8) 0.7561(2) 0.03526(6) 0.0178(4) Uani 1 1 d .
H29A H 0.4274 0.8712 0.0255 0.021 Uiso 1 1 calc R
C30 C 0.38971(8) 0.6612(2) -0.00808(6) 0.0196(4) Uani 1 1 d .
H30A H 0.3904 0.5459 0.0003 0.024 Uiso 1 1 calc R
H30B H 0.4165 0.6758 -0.0367 0.024 Uiso 1 1 calc R
C31 C 0.31306(9) 0.7157(2) -0.02155(6) 0.0241(4) Uani 1 1 d .
H31A H 0.3127 0.8276 -0.0334 0.029 Uiso 1 1 calc R
H31B H 0.2904 0.6479 -0.0485 0.029 Uiso 1 1 calc R
C32 C 0.27090(9) 0.7050(2) 0.02222(6) 0.0268(4) Uani 1 1 d .
H32A H 0.2668 0.5916 0.0320 0.032 Uiso 1 1 calc R
H32B H 0.2226 0.7474 0.0131 0.032 Uiso 1 1 calc R
C33 C 0.30742(9) 0.8006(2) 0.06511(6) 0.0244(4) Uani 1 1 d .
H33A H 0.2804 0.7896 0.0937 0.029 Uiso 1 1 calc R
H33B H 0.3080 0.9152 0.0561 0.029 Uiso 1 1 calc R
C34 C 0.38330(8) 0.7431(2) 0.07912(6) 0.0204(4) Uani 1 1 d .
H34A H 0.4061 0.8088 0.1065 0.024 Uiso 1 1 calc R
H34B H 0.3829 0.6305 0.0903 0.024 Uiso 1 1 calc R
C35 C 0.44881(8) 0.2905(2) 0.07832(6) 0.0170(4) Uani 1 1 d .
C36 C 0.42316(8) 0.1904(2) 0.11901(6) 0.0218(4) Uani 1 1 d .
H36A H 0.4247 0.0758 0.1100 0.026 Uiso 1 1 calc R
H36B H 0.4554 0.2064 0.1496 0.026 Uiso 1 1 calc R
C37 C 0.34826(9) 0.2340(2) 0.12819(6) 0.0212(4) Uani 1 1 d .
H37A H 0.3158 0.2106 0.0982 0.025 Uiso 1 1 calc R
H37B H 0.3461 0.3505 0.1344 0.025 Uiso 1 1 calc R
C38 C 0.32224(8) 0.1453(2) 0.17123(6) 0.0203(4) Uani 1 1 d .
H38A H 0.3260 0.0287 0.1657 0.024 Uiso 1 1 calc R
H38B H 0.3534 0.1722 0.2016 0.024 Uiso 1 1 calc R
C39 C 0.24619(9) 0.1856(2) 0.17860(6) 0.0254(4) Uani 1 1 d .
H39A H 0.2146 0.1405 0.1508 0.031 Uiso 1 1 calc R
H39B H 0.2406 0.3034 0.1775 0.031 Uiso 1 1 calc R
C40 C 0.22185(8) 0.1250(2) 0.22605(6) 0.0220(4) Uani 1 1 d .
H40A H 0.2523 0.1720 0.2541 0.026 Uiso 1 1 calc R
H40B H 0.2278 0.0074 0.2277 0.026 Uiso 1 1 calc R
C41 C 0.14466(9) 0.1661(2) 0.23097(6) 0.0268(4) Uani 1 1 d .
H41A H 0.1142 0.1147 0.2037 0.032 Uiso 1 1 calc R
H41B H 0.1383 0.2833 0.2275 0.032 Uiso 1 1 calc R
C42 C 0.11987(9) 0.1140(2) 0.27930(7) 0.0292(5) Uani 1 1 d .
H42A H 0.1491 0.1691 0.3064 0.035 Uiso 1 1 calc R
H42B H 0.1282 -0.0024 0.2834 0.035 Uiso 1 1 calc R
C43 C 0.04187(9) 0.1485(2) 0.28360(7) 0.0311(5) Uani 1 1 d .
H43A H 0.0125 0.0908 0.2571 0.037 Uiso 1 1 calc R
H43B H 0.0299 0.1060 0.3153 0.037 Uiso 1 1 calc R
C44 C 0.02313(9) 0.3244(2) 0.28047(7) 0.0296(5) Uani 1 1 d .
H44A H 0.0542 0.3838 0.3051 0.044 Uiso 1 1 calc R
H44B H -0.0263 0.3388 0.2866 0.044 Uiso 1 1 calc R
H44C H 0.0293 0.3646 0.2477 0.044 Uiso 1 1 calc R

loop_
_atom_site_aniso_label
_atom_site_aniso_U_11
_atom_site_aniso_U_22
_atom_site_aniso_U_33
_atom_site_aniso_U_23
_atom_site_aniso_U_13
_atom_site_aniso_U_12
O1 0.0184(6) 0.0228(7) 0.0276(7) -0.0004(6) 0.0038(5) 0.0052(6)
O2 0.0195(7) 0.0324(8) 0.0212(7) 0.0031(6) 0.0054(5) 0.0045(5)
C13 0.0130(9) 0.0184(10) 0.0208(10) -0.0015(8) -0.0006(7) -0.0028(8)
C14 0.0178(9) 0.0233(10) 0.0236(10) 0.0021(8) 0.0053(8) 0.0030(7)
C15 0.0188(10) 0.0287(11) 0.0246(10) 0.0013(8) 0.0031(8) 0.0036(8)
C16 0.0233(10) 0.0288(11) 0.0180(10) 0.0021(8) 0.0032(8) 0.0030(8)
C17 0.0246(10) 0.0215(10) 0.0238(10) -0.0010(8) 0.0058(8) -0.0028(8)
C18 0.0245(10) 0.0221(10) 0.0215(10) -0.0019(8) 0.0052(8) 0.0010(8)
C19 0.0217(10) 0.0233(10) 0.0204(9) -0.0010(8) 0.0035(8) 0.0019(8)
C20 0.0253(10) 0.0219(10) 0.0223(10) -0.0018(8) 0.0047(8) 0.0004(8)
C21 0.0257(10) 0.0310(11) 0.0265(10) -0.0036(8) 0.0062(8) -0.0031(8)
C22 0.0255(11) 0.0336(12) 0.0386(12) -0.0007(9) 0.0098(9) -0.0021(9)
N1 0.0126(7) 0.0191(8) 0.0174(8) 0.0006(6) 0.0025(6) 0.0006(6)
N2 0.0141(7) 0.0167(8) 0.0189(8) -0.0001(6) 0.0027(6) -0.0003(6)
O4 0.0212(7) 0.0297(8) 0.0224(7) -0.0022(6) 0.0046(5) -0.0013(5)
O3 0.0246(7) 0.0201(7) 0.0281(7) 0.0006(6) 0.0027(5) -0.0028(6)
C1 0.0147(9) 0.0224(10) 0.0150(9) 0.0015(7) 0.0011(7) 0.0009(7)
C2 0.0164(9) 0.0199(10) 0.0223(9) 0.0001(8) -0.0005(7) -0.0010(7)
C3 0.0239(10) 0.0205(10) 0.0252(10) 0.0023(8) 0.0004(8) 0.0029(8)
C4 0.0194(9) 0.0253(11) 0.0246(10) 0.0014(8) -0.0037(8) 0.0036(8)
C5 0.0150(9) 0.0241(10) 0.0235(10) -0.0014(8) -0.0006(7) -0.0001(7)
C6 0.0166(9) 0.0189(10) 0.0214(9) -0.0006(8) 0.0025(7) 0.0005(7)
C7 0.0107(9) 0.0190(10) 0.0219(10) -0.0019(8) -0.0003(7) -0.0012(7)
C8 0.0154(9) 0.0217(10) 0.0203(9) 0.0023(8) 0.0015(7) 0.0006(7)
C9 0.0147(9) 0.0295(11) 0.0268(10) 0.0034(8) 0.0043(8) -0.0018(8)
C10 0.0134(9) 0.0307(11) 0.0284(10) 0.0018(9) 0.0005(8) 0.0002(8)
C11 0.0160(9) 0.0309(11) 0.0216(10) 0.0037(8) -0.0026(7) 0.0007(8)
C12 0.0146(9) 0.0249(10) 0.0182(9) 0.0013(8) 0.0017(7) 0.0003(7)
C23 0.0143(9) 0.0211(10) 0.0159(9) -0.0011(7) 0.0016(7) 0.0012(7)
C24 0.0172(9) 0.0197(10) 0.0241(10) 0.0011(8) 0.0012(8) -0.0009(7)
C25 0.0164(9) 0.0280(11) 0.0209(10) 0.0008(8) 0.0001(8) 0.0011(8)
C26 0.0189(9) 0.0260(11) 0.0197(9) -0.0029(8) 0.0005(7) -0.0038(8)
C27 0.0219(9) 0.0203(10) 0.0228(10) -0.0023(8) 0.0034(7) -0.0017(8)
C28 0.0163(9) 0.0204(10) 0.0218(9) -0.0002(8) 0.0031(7) 0.0028(7)
C29 0.0112(9) 0.0183(10) 0.0238(10) 0.0021(8) 0.0013(7) 0.0016(7)
C30 0.0158(9) 0.0232(10) 0.0200(9) 0.0005(8) 0.0028(7) -0.0003(7)
C31 0.0156(9) 0.0297(11) 0.0260(10) -0.0013(8) -0.0014(8) 0.0000(8)
C32 0.0149(9) 0.0331(11) 0.0326(11) -0.0028(9) 0.0033(8) -0.0011(8)
C33 0.0151(9) 0.0303(11) 0.0290(10) -0.0026(9) 0.0072(8) 0.0011(8)
C34 0.0181(9) 0.0214(10) 0.0219(10) -0.0014(8) 0.0027(7) -0.0026(7)
C35 0.0106(9) 0.0157(10) 0.0248(11) -0.0009(8) 0.0025(7) 0.0045(7)
C36 0.0187(9) 0.0215(10) 0.0255(10) 0.0035(8) 0.0032(8) -0.0002(8)
C37 0.0179(9) 0.0235(10) 0.0223(10) 0.0012(8) 0.0025(7) 0.0018(7)
C38 0.0190(9) 0.0206(10) 0.0212(9) 0.0015(8) 0.0025(7) 0.0013(7)
C39 0.0225(10) 0.0312(11) 0.0232(10) 0.0060(8) 0.0050(8) 0.0062(8)
C40 0.0220(10) 0.0234(10) 0.0210(10) 0.0005(8) 0.0045(8) 0.0012(8)
C41 0.0260(10) 0.0304(11) 0.0252(10) 0.0031(8) 0.0077(8) 0.0035(8)
C42 0.0324(11) 0.0287(11) 0.0284(11) 0.0042(9) 0.0115(9) 0.0032(9)
C43 0.0290(11) 0.0357(12) 0.0305(11) -0.0039(9) 0.0121(9) -0.0077(9)
C44 0.0202(10) 0.0403(13) 0.0293(11) -0.0029(9) 0.0071(8) -0.0006(9)

loop_
_atom_type_symbol
_atom_type_description
_atom_type_scat_dispersion_real
_atom_type_scat_dispersion_imag
_atom_type_scat_source
C C 0.0033 0.0016 'International Tables Vol C Tables 4.2.6.8 and 6.1.1.4'
N N 0.0061 0.0033 'International Tables Vol C Tables 4.2.6.8 and 6.1.1.4'
O O 0.0106 0.0060 'International Tables Vol C Tables 4.2.6.8 and 6.1.1.4'
H H 0.0000 0.0000 'International Tables Vol C Tables 4.2.6.8 and 6.1.1.4'

loop_
_geom_angle_atom_site_label_1
_geom_angle_atom_site_label_2
_geom_angle_atom_site_label_3
_geom_angle
_geom_angle_site_symmetry_1
_geom_angle_site_symmetry_3
O1 O1 C13 0(10) 1 .
O1 C13 O1 0.00(15) 1 .
O1 C13 O2 125.32(15) 1 .
O1 C13 O2 125.32(15) . .
O1 C13 C14 117.45(15) 1 .
O1 C13 C14 117.45(15) . .
O2 C13 C14 117.22(15) . .
C13 C14 C15 114.97(14) . .
C13 C14 H14A 108.5 . .
C15 C14 H14A 108.5 . .
C13 C14 H14B 108.5 . .
C15 C14 H14B 108.5 . .
H14A C14 H14B 107.5 . .
C16 C15 C14 113.64(14) . .
C16 C15 H15A 108.8 . .
C14 C15 H15A 108.8 . .
C16 C15 H15B 108.8 . .
C14 C15 H15B 108.8 . .
H15A C15 H15B 107.7 . .
C17 C16 C15 115.32(14) . .
C17 C16 H16A 108.4 . .
C15 C16 H16A 108.4 . .
C17 C16 H16B 108.4 . .
C15 C16 H16B 108.4 . .
H16A C16 H16B 107.5 . .
C16 C17 C18 113.18(14) . .
C16 C17 H17A 108.9 . .
C18 C17 H17A 108.9 . .
C16 C17 H17B 108.9 . .
C18 C17 H17B 108.9 . .
H17A C17 H17B 107.8 . .
C19 C18 C17 113.92(14) . .
C19 C18 H18A 108.8 . .
C17 C18 H18A 108.8 . .
C19 C18 H18B 108.8 . .
C17 C18 H18B 108.8 . .
H18A C18 H18B 107.7 . .
C20 C19 C18 113.99(14) . .
C20 C19 H19A 108.8 . .
C18 C19 H19A 108.8 . .
C20 C19 H19B 108.8 . .
C18 C19 H19B 108.8 . .
H19A C19 H19B 107.6 . .
C21 C20 C19 113.22(14) . .
C21 C20 H20A 108.9 . .
C19 C20 H20A 108.9 . .
C21 C20 H20B 108.9 . .
C19 C20 H20B 108.9 . .
H20A C20 H20B 107.7 . .
C20 C21 C22 113.80(15) . .
C20 C21 H21A 108.8 . .
C22 C21 H21A 108.8 . .
C20 C21 H21B 108.8 . .
C22 C21 H21B 108.8 . .
H21A C21 H21B 107.7 . .
C21 C22 H22A 109.5 . .
C21 C22 H22B 109.5 . .
H22A C22 H22B 109.5 . .
C21 C22 H22C 109.5 . .
H22A C22 H22C 109.5 . .
H22B C22 H22C 109.5 . .
C1 N1 C7 117.75(12) . .
C1 N1 H1N1 107.9 . .
C7 N1 H1N1 107.9 . .
C1 N1 H2N1 107.9 . .
C7 N1 H2N1 107.9 . .
H1N1 N1 H2N1 107.2 . .
C23 N2 C29 117.15(12) . .
C23 N2 H1N2 108.0 . .
C29 N2 H1N2 108.0 . .
C23 N2 H2N2 108.0 . .
C29 N2 H2N2 108.0 . .
H1N2 N2 H2N2 107.3 . .
O3 O3 C35 0(10) 1 .
N1 C1 C2 111.75(13) . .
N1 C1 C6 108.31(13) . .
C2 C1 C6 111.56(13) . .
N1 C1 H1A 108.4 . .
C2 C1 H1A 108.4 . .
C6 C1 H1A 108.4 . .
C1 C2 C3 110.28(13) . .
C1 C2 H2C 109.6 . .
C3 C2 H2C 109.6 . .
C1 C2 H2D 109.6 . .
C3 C2 H2D 109.6 . .
H2C C2 H2D 108.1 . .
C2 C3 C4 111.30(14) . .
C2 C3 H3A 109.4 . .
C4 C3 H3A 109.4 . .
C2 C3 H3B 109.4 . .
C4 C3 H3B 109.4 . .
H3A C3 H3B 108.0 . .
C3 C4 C5 111.42(14) . .
C3 C4 H4A 109.3 . .
C5 C4 H4A 109.3 . .
C3 C4 H4B 109.3 . .
C5 C4 H4B 109.3 . .
H4A C4 H4B 108.0 . .
C4 C5 C6 111.32(14) . .
C4 C5 H5A 109.4 . .
C6 C5 H5A 109.4 . .
C4 C5 H5B 109.4 . .
C6 C5 H5B 109.4 . .
H5A C5 H5B 108.0 . .
C1 C6 C5 110.37(13) . .
C1 C6 H6A 109.6 . .
C5 C6 H6A 109.6 . .
C1 C6 H6B 109.6 . .
C5 C6 H6B 109.6 . .
H6A C6 H6B 108.1 . .
N1 C7 C8 112.06(13) . .
N1 C7 C12 106.65(13) . .
C8 C7 C12 111.71(13) . .
N1 C7 H7A 108.8 . .
C8 C7 H7A 108.8 . .
C12 C7 H7A 108.8 . .
C7 C8 C9 109.90(14) . .
C7 C8 H8A 109.7 . .
C9 C8 H8A 109.7 . .
C7 C8 H8B 109.7 . .
C9 C8 H8B 109.7 . .
H8A C8 H8B 108.2 . .
C10 C9 C8 111.87(14) . .
C10 C9 H9A 109.2 . .
C8 C9 H9A 109.2 . .
C10 C9 H9B 109.2 . .
C8 C9 H9B 109.2 . .
H9A C9 H9B 107.9 . .
C11 C10 C9 110.00(14) . .
C11 C10 H10A 109.7 . .
C9 C10 H10A 109.7 . .
C11 C10 H10B 109.7 . .
C9 C10 H10B 109.7 . .
H10A C10 H10B 108.2 . .
C10 C11 C12 111.29(14) . .
C10 C11 H11A 109.4 . .
C12 C11 H11A 109.4 . .
C10 C11 H11B 109.4 . .
C12 C11 H11B 109.4 . .
H11A C11 H11B 108.0 . .
C11 C12 C7 112.05(14) . .
C11 C12 H12A 109.2 . .
C7 C12 H12A 109.2 . .
C11 C12 H12B 109.2 . .
C7 C12 H12B 109.2 . .
H12A C12 H12B 107.9 . .
N2 C23 C28 111.96(13) . .
N2 C23 C24 109.03(13) . .
C28 C23 C24 110.96(13) . .
N2 C23 H23A 108.3 . .
C28 C23 H23A 108.3 . .
C24 C23 H23A 108.3 . .
C23 C24 C25 110.16(14) . .
C23 C24 H24A 109.6 . .
C25 C24 H24A 109.6 . .
C23 C24 H24B 109.6 . .
C25 C24 H24B 109.6 . .
H24A C24 H24B 108.1 . .
C26 C25 C24 111.56(14) . .
C26 C25 H25A 109.3 . .
C24 C25 H25A 109.3 . .
C26 C25 H25B 109.3 . .
C24 C25 H25B 109.3 . .
H25A C25 H25B 108.0 . .
C25 C26 C27 111.09(14) . .
C25 C26 H26A 109.4 . .
C27 C26 H26A 109.4 . .
C25 C26 H26B 109.4 . .
C27 C26 H26B 109.4 . .
H26A C26 H26B 108.0 . .
C26 C27 C28 110.77(14) . .
C26 C27 H27A 109.5 . .
C28 C27 H27A 109.5 . .
C26 C27 H27B 109.5 . .
C28 C27 H27B 109.5 . .
H27A C27 H27B 108.1 . .
C23 C28 C27 109.60(13) . .
C23 C28 H28A 109.8 . .
C27 C28 H28A 109.8 . .
C23 C28 H28B 109.8 . .
C27 C28 H28B 109.8 . .
H28A C28 H28B 108.2 . .
N2 C29 C34 111.97(13) . .
N2 C29 C30 107.70(13) . .
C34 C29 C30 110.82(13) . .
N2 C29 H29A 108.8 . .
C34 C29 H29A 108.8 . .
C30 C29 H29A 108.8 . .
C29 C30 C31 110.99(14) . .
C29 C30 H30A 109.4 . .
C31 C30 H30A 109.4 . .
C29 C30 H30B 109.4 . .
C31 C30 H30B 109.4 . .
H30A C30 H30B 108.0 . .
C32 C31 C30 111.37(14) . .
C32 C31 H31A 109.4 . .
C30 C31 H31A 109.4 . .
C32 C31 H31B 109.4 . .
C30 C31 H31B 109.4 . .
H31A C31 H31B 108.0 . .
C31 C32 C33 110.14(14) . .
C31 C32 H32A 109.6 . .
C33 C32 H32A 109.6 . .
C31 C32 H32B 109.6 . .
C33 C32 H32B 109.6 . .
H32A C32 H32B 108.1 . .
C32 C33 C34 111.34(14) . .
C32 C33 H33A 109.4 . .
C34 C33 H33A 109.4 . .
C32 C33 H33B 109.4 . .
C34 C33 H33B 109.4 . .
H33A C33 H33B 108.0 . .
C29 C34 C33 110.03(14) . .
C29 C34 H34A 109.7 . .
C33 C34 H34A 109.7 . .
C29 C34 H34B 109.7 . .
C33 C34 H34B 109.7 . .
H34A C34 H34B 108.2 . .
O4 C35 O3 125.16(15) . 1
O4 C35 O3 125.16(15) . .
O3 C35 O3 0.00(15) 1 .
O4 C35 C36 118.26(15) . .
O3 C35 C36 116.58(15) 1 .
O3 C35 C36 116.58(15) . .
C37 C36 C35 112.01(14) . .
C37 C36 H36A 109.2 . .
C35 C36 H36A 109.2 . .
C37 C36 H36B 109.2 . .
C35 C36 H36B 109.2 . .
H36A C36 H36B 107.9 . .
C36 C37 C38 113.88(14) . .
C36 C37 H37A 108.8 . .
C38 C37 H37A 108.8 . .
C36 C37 H37B 108.8 . .
C38 C37 H37B 108.8 . .
H37A C37 H37B 107.7 . .
C39 C38 C37 113.11(14) . .
C39 C38 H38A 109.0 . .
C37 C38 H38A 109.0 . .
C39 C38 H38B 109.0 . .
C37 C38 H38B 109.0 . .
H38A C38 H38B 107.8 . .
C38 C39 C40 115.29(14) . .
C38 C39 H39A 108.5 . .
C40 C39 H39A 108.5 . .
C38 C39 H39B 108.5 . .
C40 C39 H39B 108.5 . .
H39A C39 H39B 107.5 . .
C39 C40 C41 112.96(14) . .
C39 C40 H40A 109.0 . .
C41 C40 H40A 109.0 . .
C39 C40 H40B 109.0 . .
C41 C40 H40B 109.0 . .
H40A C40 H40B 107.8 . .
C40 C41 C42 114.10(14) . .
C40 C41 H41A 108.7 . .
C42 C41 H41A 108.7 . .
C40 C41 H41B 108.7 . .
C42 C41 H41B 108.7 . .
H41A C41 H41B 107.6 . .
C41 C42 C43 114.37(15) . .
C41 C42 H42A 108.7 . .
C43 C42 H42A 108.7 . .
C41 C42 H42B 108.7 . .
C43 C42 H42B 108.7 . .
H42A C42 H42B 107.6 . .
C44 C43 C42 113.78(15) . .
C44 C43 H43A 108.8 . .
C42 C43 H43A 108.8 . .
C44 C43 H43B 108.8 . .
C42 C43 H43B 108.8 . .
H43A C43 H43B 107.7 . .
C43 C44 H44A 109.5 . .
C43 C44 H44B 109.5 . .
H44A C44 H44B 109.5 . .
C43 C44 H44C 109.5 . .
H44A C44 H44C 109.5 . .
H44B C44 H44C 109.5 . .

loop_
_geom_bond_atom_site_label_1
_geom_bond_atom_site_label_2
_geom_bond_distance
_geom_bond_site_symmetry_2
O1 O1 0.0000 1
O1 C13 1.255(2) .
O2 C13 1.2580(19) .
C13 O1 1.255(2) 1
C13 C14 1.517(2) .
C14 C15 1.520(2) .
C14 H14A 0.9900 .
C14 H14B 0.9900 .
C15 C16 1.522(2) .
C15 H15A 0.9900 .
C15 H15B 0.9900 .
C16 C17 1.517(2) .
C16 H16A 0.9900 .
C16 H16B 0.9900 .
C17 C18 1.526(2) .
C17 H17A 0.9900 .
C17 H17B 0.9900 .
C18 C19 1.525(2) .
C18 H18A 0.9900 .
C18 H18B 0.9900 .
C19 C20 1.516(2) .
C19 H19A 0.9900 .
C19 H19B 0.9900 .
C20 C21 1.516(2) .
C20 H20A 0.9900 .
C20 H20B 0.9900 .
C21 C22 1.518(2) .
C21 H21A 0.9900 .
C21 H21B 0.9900 .
C22 H22A 0.9800 .
C22 H22B 0.9800 .
C22 H22C 0.9800 .
N1 C1 1.494(2) .
N1 C7 1.506(2) .
N1 H1N1 0.9200 .
N1 H2N1 0.9200 .
N2 C23 1.502(2) .
N2 C29 1.504(2) .
N2 H1N2 0.9200 .
N2 H2N2 0.9200 .
O4 C35 1.256(2) .
O3 O3 0.000(3) 1
O3 C35 1.260(2) .
C1 C2 1.519(2) .
C1 C6 1.525(2) .
C1 H1A 1.0000 .
C2 C3 1.524(2) .
C2 H2C 0.9900 .
C2 H2D 0.9900 .
C3 C4 1.524(2) .
C3 H3A 0.9900 .
C3 H3B 0.9900 .
C4 C5 1.523(2) .
C4 H4A 0.9900 .
C4 H4B 0.9900 .
C5 C6 1.529(2) .
C5 H5A 0.9900 .
C5 H5B 0.9900 .
C6 H6A 0.9900 .
C6 H6B 0.9900 .
C7 C8 1.521(2) .
C7 C12 1.522(2) .
C7 H7A 1.0000 .
C8 C9 1.526(2) .
C8 H8A 0.9900 .
C8 H8B 0.9900 .
C9 C10 1.519(2) .
C9 H9A 0.9900 .
C9 H9B 0.9900 .
C10 C11 1.520(2) .
C10 H10A 0.9900 .
C10 H10B 0.9900 .
C11 C12 1.524(2) .
C11 H11A 0.9900 .
C11 H11B 0.9900 .
C12 H12A 0.9900 .
C12 H12B 0.9900 .
C23 C28 1.516(2) .
C23 C24 1.521(2) .
C23 H23A 1.0000 .
C24 C25 1.530(2) .
C24 H24A 0.9900 .
C24 H24B 0.9900 .
C25 C26 1.523(2) .
C25 H25A 0.9900 .
C25 H25B 0.9900 .
C26 C27 1.526(2) .
C26 H26A 0.9900 .
C26 H26B 0.9900 .
C27 C28 1.528(2) .
C27 H27A 0.9900 .
C27 H27B 0.9900 .
C28 H28A 0.9900 .
C28 H28B 0.9900 .
C29 C34 1.520(2) .
C29 C30 1.522(2) .
C29 H29A 1.0000 .
C30 C31 1.531(2) .
C30 H30A 0.9900 .
C30 H30B 0.9900 .
C31 C32 1.519(2) .
C31 H31A 0.9900 .
C31 H31B 0.9900 .
C32 C33 1.523(2) .
C32 H32A 0.9900 .
C32 H32B 0.9900 .
C33 C34 1.527(2) .
C33 H33A 0.9900 .
C33 H33B 0.9900 .
C34 H34A 0.9900 .
C34 H34B 0.9900 .
C35 O3 1.260(2) 1
C35 C36 1.519(2) .
C36 C37 1.518(2) .
C36 H36A 0.9900 .
C36 H36B 0.9900 .
C37 C38 1.523(2) .
C37 H37A 0.9900 .
C37 H37B 0.9900 .
C38 C39 1.520(2) .
C38 H38A 0.9900 .
C38 H38B 0.9900 .
C39 C40 1.517(2) .
C39 H39A 0.9900 .
C39 H39B 0.9900 .
C40 C41 1.528(2) .
C40 H40A 0.9900 .
C40 H40B 0.9900 .
C41 C42 1.520(2) .
C41 H41A 0.9900 .
C41 H41B 0.9900 .
C42 C43 1.528(2) .
C42 H42A 0.9900 .
C42 H42B 0.9900 .
C43 C44 1.513(3) .
C43 H43A 0.9900 .
C43 H43B 0.9900 .
C44 H44A 0.9800 .
C44 H44B 0.9800 .
C44 H44C 0.9800 .

loop_
_geom_hbond_atom_site_label_D
_geom_hbond_atom_site_label_H
_geom_hbond_atom_site_label_A
_geom_hbond_distance_DH
_geom_hbond_distance_HA
_geom_hbond_distance_DA
_geom_hbond_angle_DHA
_geom_hbond_site_symmetry_A
N1 H1N1 O2 0.92 1.79 2.7002(17) 169.1 3_775
N1 H2N1 O1 0.92 1.83 2.7100(18) 160.6 1
N2 H1N2 O3 0.92 1.80 2.6815(17) 160.3 1
N2 H2N2 O4 0.92 1.85 2.7537(17) 167.4 3_665
